data_8104400
loop_
_publ_author_name
'Stachel, D.'
'Paulus, H.'
'Svoboda, I.'
'Fuess, H.'

_publ_section_title
;
 Crystal structure of calcium ultraphosphate
;
_journal_name_full 'Zeitschrift fuer Kristallographie (149,1979-)'
_journal_page_first 117
_journal_page_last 118
_journal_volume 202
_journal_year 1992
_chemical_formula_sum 'Ca2 O17 P6'
_chemical_name_systematic 'Ca2 (P6 O17)'
_space_group_IT_number 14
_symmetry_space_group_name_Hall '-P 2ybc'
_symmetry_space_group_name_H-M 'P 1 21/c 1'
_cell_angle_alpha 90
_cell_angle_beta 111.12
_cell_angle_gamma 90
_cell_formula_units_Z 2
_cell_length_a 5.753
_cell_length_b 18.265
_cell_length_c 7.625
_cell_volume 747.404
_citation_journal_id_ASTM ZEKRDZ
_cod_data_source_file Stachel_ZEKRDZ_1992_1495.cif
_cod_data_source_block Ca2O17P6
_cod_original_cell_volume 747.4039
_cod_database_code 8104400

loop_
_symmetry_equiv_pos_as_xyz
x,y,z
-x,y+1/2,-z+1/2
-x,-y,-z
x,-y-1/2,z-1/2

loop_
_atom_site_label
_atom_site_type_symbol
_atom_site_fract_x
_atom_site_fract_y
_atom_site_fract_z
_atom_site_occupancy
_atom_site_U_iso_or_equiv
O1 O-2 -0.2004 0.31296 0.24818 1 0.0
P2 P+5 -0.51681 0.47023 0.30613 1 0.0
Ca1 Ca+2 0.09338 0.42685 0.85502 1 0.0
O9 O-2 -0.2932 0.50164 0.31489 0.2 0.0
O2 O-2 -0.51041 0.38366 0.34649 1 0.0
O8 O-2 0.2956 0.51191 0.74435 0.8 0.0
O7 O-2 0.23145 0.48641 1.16693 1 0.0
O3 O-2 -0.06628 0.3627 0.57465 1 0.0
P1 P+5 -0.31589 0.32049 0.02212 1 0.0
O5 O-2 0.45367 0.36333 0.96544 1 0.0
O4 O-2 -0.39847 0.23678 -0.03404 1 0.0
O10 O-2 -0.55331 0.49212 0.5022 0.5 0.0
O6 O-2 -0.10948 0.33941 0.96031 1 0.0
P3 P+5 -0.27503 0.33268 0.41915 1 0.0
